data_4512255
loop_
_publ_author_name
'Wen, Yuehong'
'Sheng, Tianlu'
'Xue, Zhenzhen'
'Sun, Zhihao'
'Wang, Yanlong'
'Hu, Shengmin'
'Huang, Yihui'
'Li, Jie'
'Wu, Xintao'

_publ_section_title
;
 Homochiral Layered Coordination Polymers from ChiralN-Carbamylglutamate
 and Achiral Flexible Bis(pyridine) Ligands: Syntheses, Crystal
 Structures, and Properties
;
_journal_issue 12
_journal_name_full 'Crystal Growth &amp; Design'
_journal_page_first 6230
_journal_paper_doi 10.1021/cg501398c
_journal_volume 14
_journal_year 2014
_chemical_absolute_configuration unk
_chemical_formula_sum 'C26 H46 N8 O16 Zn2'
_chemical_formula_weight 857.45
_chemical_name_systematic
; 
 ? 
;
_space_group_IT_number 4
_symmetry_cell_setting monoclinic
_symmetry_space_group_name_Hall 'P 2yb'
_symmetry_space_group_name_H-M 'P 1 21 1'
_atom_sites_solution_hydrogens geom
_atom_sites_solution_primary direct
_atom_sites_solution_secondary difmap
_audit_creation_method SHELXL-97
_cell_angle_alpha 90.00
_cell_angle_beta 100.426(16)
_cell_angle_gamma 90.00
_cell_formula_units_Z 2
_cell_length_a 9.38(3)
_cell_length_b 16.81(4)
_cell_length_c 11.48(3)
_cell_measurement_reflns_used 76
_cell_measurement_temperature 293(2)
_cell_measurement_theta_max 27.4855
_cell_measurement_theta_min 2.1736
_cell_volume 1780(8)
_computing_cell_refinement 'CrystalClear (Rigaku Inc., 2007)'
_computing_data_collection 'CrystalClear (Rigaku Inc., 2007)'
_computing_data_reduction 'CrystalClear (Rigaku Inc., 2007)'
_computing_structure_refinement 'SHELXL-97 (Sheldrick, 1997)'
_computing_structure_solution 'SHELXS-97 (Sheldrick, 1990)'
_diffrn_ambient_temperature 293(2)
_diffrn_detector_area_resol_mean 28.5714
_diffrn_measured_fraction_theta_full 0.997
_diffrn_measured_fraction_theta_max 0.997
_diffrn_measurement_device_type 'Saturn724+ (2x2 bin mode)'
_diffrn_measurement_method CCD_Profile_fitting
_diffrn_radiation_monochromator graphite
_diffrn_radiation_source 'fine-focus sealed tube'
_diffrn_radiation_type MoK\a
_diffrn_radiation_wavelength 0.71073
_diffrn_reflns_av_R_equivalents 0.0271
_diffrn_reflns_av_sigmaI/netI 0.0621
_diffrn_reflns_limit_h_max 12
_diffrn_reflns_limit_h_min -12
_diffrn_reflns_limit_k_max 21
_diffrn_reflns_limit_k_min -21
_diffrn_reflns_limit_l_max 11
_diffrn_reflns_limit_l_min -14
_diffrn_reflns_number 15508
_diffrn_reflns_theta_full 27.48
_diffrn_reflns_theta_max 27.48
_diffrn_reflns_theta_min 2.17
_exptl_absorpt_coefficient_mu 1.429
_exptl_absorpt_correction_T_max 1.0000
_exptl_absorpt_correction_T_min 0.8783
_exptl_absorpt_correction_type multi-scan
_exptl_crystal_colour Colorless
_exptl_crystal_density_diffrn 1.599
_exptl_crystal_density_method 'not measured'
_exptl_crystal_description Prism
_exptl_crystal_F_000 892
_exptl_crystal_size_max 0.2000
_exptl_crystal_size_mid 0.2000
_exptl_crystal_size_min 0.2000
_refine_diff_density_max 0.958
_refine_diff_density_min -0.584
_refine_diff_density_rms 0.134
_refine_ls_abs_structure_details 'Flack H D (1983), Acta Cryst. A39, 876-881'
_refine_ls_abs_structure_Flack -0.023(13)
_refine_ls_extinction_method none
_refine_ls_goodness_of_fit_ref 1.049
_refine_ls_hydrogen_treatment constr
_refine_ls_matrix_type full
_refine_ls_number_parameters 469
_refine_ls_number_reflns 7776
_refine_ls_number_restraints 1
_refine_ls_restrained_S_all 1.049
_refine_ls_R_factor_all 0.0536
_refine_ls_R_factor_gt 0.0434
_refine_ls_shift/su_max 0.000
_refine_ls_shift/su_mean 0.000
_refine_ls_structure_factor_coef Fsqd
_refine_ls_weighting_details 'calc w=1/[\s^2^(Fo^2^)+(0.0765P)^2^+0.0000P] where P=(Fo^2^+2Fc^2^)/3'
_refine_ls_weighting_scheme calc
_refine_ls_wR_factor_gt 0.1074
_refine_ls_wR_factor_ref 0.1379
_reflns_number_gt 6574
_reflns_number_total 7776
_reflns_threshold_expression >2sigma(I)
_cod_data_source_file cg501398c_si_002.cif
_cod_data_source_block I
_cod_depositor_comments
;
The following automatic conversions were performed:

'_exptl_absorpt_correction_type' value 'Multi-scan' changed to
'multi-scan' according to
/home/saulius/struct/COD-crude-data--automatic-downloads/rss-feeds/ACS/lib/dictionaries/cif_core.dic
dictionary named 'cif_core.dic' version 2.4.2 from 2011-04-26.

Automatic conversion script
Id: cif_fix_values 2827 2014-09-09 07:05:25Z andrius 

 Adding full bibliography for 4512255--4512258.cif.
;
_cod_original_cell_volume 1781(9)
_cod_original_sg_symbol_H-M P2(1)
_cod_database_code 4512255

loop_
_symmetry_equiv_pos_as_xyz
'x, y, z'
'-x, y+1/2, -z'

loop_
_atom_site_label
_atom_site_type_symbol
_atom_site_fract_x
_atom_site_fract_y
_atom_site_fract_z
_atom_site_U_iso_or_equiv
_atom_site_adp_type
_atom_site_occupancy
_atom_site_symmetry_multiplicity
_atom_site_calc_flag
_atom_site_refinement_flags
Zn1 Zn 0.98362(5) 0.04761(3) 0.39893(4) 0.02882(14) Uani 1 1 d .
Zn2 Zn 0.92787(6) 0.22144(3) 0.95151(5) 0.03016(14) Uani 1 1 d .
C1 C 1.0125(7) 0.3758(4) 1.0587(5) 0.0471(15) Uani 1 1 d .
H1A H 1.1163 0.3673 1.0682 0.057 Uiso 1 1 calc R
H1B H 0.9956 0.4201 1.1086 0.057 Uiso 1 1 calc R
C2 C 0.9504(8) 0.3939(4) 0.9313(5) 0.0526(17) Uani 1 1 d .
H2A H 0.8468 0.4028 0.9224 0.063 Uiso 1 1 calc R
H2B H 0.9945 0.4419 0.9070 0.063 Uiso 1 1 calc R
C3 C 0.9059(6) 0.3398(3) 0.7329(5) 0.0395(12) Uani 1 1 d .
H3A H 0.9418 0.3886 0.7036 0.047 Uiso 1 1 calc R
H3B H 0.8025 0.3457 0.7303 0.047 Uiso 1 1 calc R
C4 C 0.9329(5) 0.2711(3) 0.6548(4) 0.0312(11) Uani 1 1 d .
C5 C 0.8222(6) 0.2243(5) 0.6056(6) 0.0571(18) Uani 1 1 d .
H5A H 0.7301 0.2343 0.6214 0.069 Uiso 1 1 calc R
C6 C 0.8421(6) 0.1604(4) 0.5304(6) 0.0520(18) Uani 1 1 d .
H6A H 0.7640 0.1284 0.4983 0.062 Uiso 1 1 calc R
C7 C 1.0640(6) 0.2555(4) 0.6253(6) 0.0419(13) Uani 1 1 d .
H7A H 1.1429 0.2876 0.6551 0.050 Uiso 1 1 calc R
C8 C 1.0816(6) 0.1933(4) 0.5524(5) 0.0406(13) Uani 1 1 d .
H8A H 1.1733 0.1840 0.5352 0.049 Uiso 1 1 calc R
C9 C 1.0107(7) 0.2783(3) 1.2123(5) 0.0428(13) Uani 1 1 d .
H9A H 1.1101 0.2634 1.2102 0.051 Uiso 1 1 calc R
H9B H 0.9613 0.2314 1.2340 0.051 Uiso 1 1 calc R
C10 C 1.0114(6) 0.3419(3) 1.3091(5) 0.0357(11) Uani 1 1 d .
C11 C 1.1402(7) 0.3628(4) 1.3848(5) 0.0474(15) Uani 1 1 d .
H11A H 1.2276 0.3388 1.3779 0.057 Uiso 1 1 calc R
C12 C 1.1341(6) 0.4191(4) 1.4685(5) 0.0448(14) Uani 1 1 d .
H12A H 1.2193 0.4324 1.5197 0.054 Uiso 1 1 calc R
C13 C 0.8878(6) 0.4357(4) 1.4097(6) 0.0499(17) Uani 1 1 d .
H13A H 0.8016 0.4609 1.4172 0.060 Uiso 1 1 calc R
C14 C 0.8838(7) 0.3778(5) 1.3242(6) 0.0561(18) Uani 1 1 d .
H14A H 0.7962 0.3631 1.2774 0.067 Uiso 1 1 calc R
C15 C 0.7329(6) -0.0037(3) 0.2480(5) 0.0344(11) Uani 1 1 d .
C16 C 0.5773(5) 0.0099(3) 0.1791(4) 0.0272(10) Uani 1 1 d .
H16A H 0.5747 0.0625 0.1419 0.033 Uiso 1 1 calc R
C17 C 0.4683(6) 0.0109(4) 0.2660(5) 0.0401(13) Uani 1 1 d .
H17A H 0.4506 -0.0435 0.2878 0.048 Uiso 1 1 calc R
H17B H 0.5125 0.0386 0.3376 0.048 Uiso 1 1 calc R
C18 C 0.3235(4) 0.0500(4) 0.2175(4) 0.0339(10) Uani 1 1 d .
H18A H 0.3400 0.1050 0.1981 0.041 Uiso 1 1 calc R
H18B H 0.2794 0.0233 0.1451 0.041 Uiso 1 1 calc R
C19 C 0.2200(5) 0.0475(4) 0.3041(4) 0.0325(10) Uani 1 1 d .
C20 C 0.6116(5) -0.0507(3) -0.0040(5) 0.0348(11) Uani 1 1 d .
C21 C 0.6215(5) 0.2408(3) 0.8996(5) 0.0379(13) Uani 1 1 d .
C22 C 0.4672(5) 0.2098(3) 0.8415(5) 0.0339(11) Uani 1 1 d .
H22A H 0.3956 0.2521 0.8429 0.041 Uiso 1 1 calc R
C23 C 0.4322(6) 0.1399(4) 0.9156(6) 0.0449(14) Uani 1 1 d .
H23A H 0.4441 0.1570 0.9975 0.054 Uiso 1 1 calc R
H23B H 0.5027 0.0982 0.9118 0.054 Uiso 1 1 calc R
C24 C 0.2804(6) 0.1043(3) 0.8798(6) 0.0442(14) Uani 1 1 d .
H24A H 0.2592 0.0991 0.7942 0.053 Uiso 1 1 calc R
H24B H 0.2806 0.0512 0.9130 0.053 Uiso 1 1 calc R
C25 C 0.1601(6) 0.1517(4) 0.9184(6) 0.0469(15) Uani 1 1 d .
C26 C 0.4523(5) 0.2325(4) 0.6274(5) 0.0412(13) Uani 1 1 d .
N1 N 0.9412(4) 0.3033(3) 1.0935(4) 0.0303(9) Uani 1 1 d .
H1C H 0.8486 0.3172 1.0982 0.036 Uiso 1 1 calc R
N2 N 0.9787(5) 0.3262(2) 0.8553(4) 0.0306(9) Uani 1 1 d .
H2C H 1.0757 0.3253 0.8555 0.037 Uiso 1 1 calc R
N3 N 0.9741(5) 0.1458(3) 0.5054(4) 0.0318(10) Uani 1 1 d .
N4 N 1.0081(5) 0.4574(3) 1.4815(4) 0.0301(9) Uani 1 1 d .
N5 N 0.5365(5) -0.0473(3) 0.0871(4) 0.0327(9) Uani 1 1 d .
H5B H 0.4653 -0.0792 0.0891 0.039 Uiso 1 1 calc R
N6 N 0.5756(6) -0.1130(4) -0.0791(5) 0.0614(17) Uani 1 1 d .
H6B H 0.6119 -0.1165 -0.1425 0.074 Uiso 1 1 calc R
H6C H 0.5165 -0.1488 -0.0632 0.074 Uiso 1 1 calc R
N7 N 0.4601(5) 0.1824(3) 0.7215(4) 0.0396(10) Uani 1 1 d .
H7B H 0.4608 0.1320 0.7089 0.048 Uiso 1 1 calc R
N8 N 0.4497(6) 0.1972(4) 0.5212(5) 0.0606(16) Uani 1 1 d .
H8B H 0.4440 0.2257 0.4584 0.073 Uiso 1 1 calc R
H8C H 0.4536 0.1462 0.5166 0.073 Uiso 1 1 calc R
O1 O 0.7814(4) 0.0543(3) 0.3140(3) 0.0402(8) Uani 1 1 d .
O2 O 0.7983(4) -0.0650(3) 0.2378(4) 0.0478(10) Uani 1 1 d .
O3 O 0.6946(4) 0.0004(2) -0.0246(4) 0.0424(9) Uani 1 1 d .
O4 O 0.2601(5) 0.0291(4) 0.4091(4) 0.0709(17) Uani 1 1 d .
O5 O 0.0894(4) 0.0664(3) 0.2660(4) 0.0436(10) Uani 1 1 d .
O6 O 0.7249(3) 0.2089(2) 0.8635(3) 0.0342(8) Uani 1 1 d .
O7 O 0.6254(5) 0.2891(3) 0.9770(5) 0.0716(16) Uani 1 1 d .
O8 O 0.4470(6) 0.3055(3) 0.6403(5) 0.0655(14) Uani 1 1 d .
O9 O 0.1896(5) 0.2012(3) 1.0006(5) 0.0623(13) Uani 1 1 d .
O10 O 0.0350(4) 0.1420(3) 0.8666(4) 0.0508(11) Uani 1 1 d .
O11 O 0.8817(5) 0.1249(2) 1.0716(4) 0.0443(10) Uani 1 1 d .
O12 O -0.1790(6) 0.0272(3) 0.7743(4) 0.0671(14) Uani 1 1 d .
O13 O 0.5701(7) 0.0407(4) 0.6163(6) 0.096(2) Uani 1 1 d .
O14 O 0.6672(6) 0.2102(4) 1.2263(5) 0.0792(16) Uani 1 1 d .
O15 O 0.5501(7) 0.3995(4) 0.4836(6) 0.0861(18) Uani 1 1 d .
O16 O 0.4512(11) 0.2871(7) 0.3000(9) 0.179(6) Uani 1 1 d .

loop_
_atom_site_aniso_label
_atom_site_aniso_U_11
_atom_site_aniso_U_22
_atom_site_aniso_U_33
_atom_site_aniso_U_23
_atom_site_aniso_U_13
_atom_site_aniso_U_12
Zn1 0.0281(3) 0.0344(3) 0.0252(3) 0.0023(2) 0.0084(2) 0.0033(2)
Zn2 0.0287(3) 0.0322(3) 0.0299(3) -0.0068(2) 0.0061(2) -0.0023(3)
C1 0.067(4) 0.037(3) 0.038(3) -0.016(3) 0.012(3) -0.021(3)
C2 0.090(5) 0.030(3) 0.049(4) -0.005(3) 0.041(4) 0.001(3)
C3 0.048(3) 0.033(3) 0.040(3) 0.002(2) 0.016(3) 0.002(2)
C4 0.035(3) 0.040(3) 0.020(2) -0.003(2) 0.0092(19) -0.003(2)
C5 0.033(3) 0.086(5) 0.057(4) -0.040(4) 0.018(3) -0.002(3)
C6 0.032(3) 0.072(4) 0.054(4) -0.040(3) 0.014(3) -0.013(3)
C7 0.026(2) 0.049(3) 0.051(3) -0.014(3) 0.006(2) -0.012(2)
C8 0.028(3) 0.050(3) 0.047(3) -0.003(3) 0.016(2) -0.001(2)
C9 0.056(3) 0.041(3) 0.030(3) -0.013(2) 0.003(2) -0.007(3)
C10 0.042(3) 0.037(3) 0.028(2) -0.005(2) 0.006(2) -0.004(2)
C11 0.043(3) 0.060(4) 0.038(3) 0.000(3) 0.003(3) 0.019(3)
C12 0.029(3) 0.062(4) 0.040(3) -0.010(3) 0.000(2) 0.002(3)
C13 0.033(3) 0.075(5) 0.042(3) -0.032(3) 0.006(2) -0.011(3)
C14 0.041(3) 0.077(5) 0.051(4) -0.027(3) 0.009(3) 0.000(3)
C15 0.038(3) 0.037(3) 0.033(3) 0.009(2) 0.019(2) 0.011(2)
C16 0.026(2) 0.024(2) 0.034(2) -0.0012(19) 0.0124(19) -0.0006(18)
C17 0.036(3) 0.051(3) 0.037(3) 0.006(2) 0.017(2) 0.012(2)
C18 0.0213(19) 0.049(3) 0.032(2) 0.001(3) 0.0051(17) -0.003(2)
C19 0.027(2) 0.037(3) 0.036(2) -0.003(2) 0.0106(18) 0.000(2)
C20 0.028(2) 0.040(3) 0.038(3) -0.003(2) 0.012(2) 0.001(2)
C21 0.027(2) 0.042(3) 0.044(3) -0.005(2) 0.006(2) -0.002(2)
C22 0.022(2) 0.034(3) 0.047(3) 0.003(2) 0.0098(19) 0.009(2)
C23 0.036(3) 0.047(4) 0.056(4) 0.018(3) 0.021(3) 0.012(2)
C24 0.039(3) 0.036(3) 0.065(4) 0.012(3) 0.030(3) 0.006(2)
C25 0.041(3) 0.042(3) 0.065(4) 0.016(3) 0.032(3) 0.006(3)
C26 0.023(2) 0.054(4) 0.049(3) 0.017(3) 0.009(2) -0.003(2)
N1 0.030(2) 0.036(2) 0.025(2) -0.0061(18) 0.0053(17) -0.0031(18)
N2 0.035(2) 0.030(2) 0.028(2) -0.0013(17) 0.0106(18) -0.0040(18)
N3 0.030(2) 0.039(2) 0.029(2) -0.0040(18) 0.0111(18) -0.0014(18)
N4 0.031(2) 0.032(2) 0.027(2) -0.0017(18) 0.0064(18) -0.0020(18)
N5 0.030(2) 0.033(2) 0.034(2) -0.0066(18) 0.0039(18) -0.0098(18)
N6 0.062(3) 0.068(4) 0.060(4) -0.025(3) 0.025(3) -0.031(3)
N7 0.040(2) 0.036(3) 0.044(3) 0.005(2) 0.010(2) -0.0008(19)
N8 0.050(3) 0.094(5) 0.039(3) 0.010(3) 0.012(2) -0.011(3)
O1 0.0323(17) 0.053(2) 0.0360(18) -0.004(2) 0.0070(14) 0.0019(19)
O2 0.042(2) 0.052(3) 0.050(2) -0.002(2) 0.0110(19) 0.0170(19)
O3 0.043(2) 0.044(2) 0.044(2) -0.0051(18) 0.0169(18) -0.0094(18)
O4 0.057(3) 0.115(5) 0.047(3) 0.028(3) 0.028(2) 0.026(3)
O5 0.0280(17) 0.059(3) 0.048(2) 0.0020(19) 0.0196(16) 0.0035(17)
O6 0.0198(15) 0.047(2) 0.0353(18) -0.0066(17) 0.0029(13) 0.0020(15)
O7 0.038(2) 0.087(4) 0.087(4) -0.046(3) 0.006(2) 0.010(2)
O8 0.076(4) 0.043(3) 0.084(4) 0.016(3) 0.030(3) 0.002(2)
O9 0.051(3) 0.073(4) 0.066(3) -0.021(3) 0.018(2) 0.009(2)
O10 0.026(2) 0.053(3) 0.076(3) 0.016(2) 0.016(2) 0.0141(17)
O11 0.057(3) 0.036(2) 0.039(2) 0.0023(17) 0.0063(19) -0.0116(19)
O12 0.086(4) 0.061(3) 0.055(3) -0.010(2) 0.014(3) 0.000(3)
O13 0.084(4) 0.086(4) 0.106(5) -0.013(4) -0.017(3) 0.032(4)
O14 0.078(4) 0.072(4) 0.090(4) -0.007(3) 0.022(3) 0.012(3)
O15 0.083(4) 0.094(5) 0.085(4) -0.003(4) 0.022(3) -0.018(4)
O16 0.160(8) 0.237(12) 0.173(9) 0.151(9) 0.114(8) 0.118(9)

loop_
_atom_type_symbol
_atom_type_description
_atom_type_scat_dispersion_real
_atom_type_scat_dispersion_imag
_atom_type_scat_source
C C 0.0033 0.0016 'International Tables Vol C Tables 4.2.6.8 and 6.1.1.4'
H H 0.0000 0.0000 'International Tables Vol C Tables 4.2.6.8 and 6.1.1.4'
N N 0.0061 0.0033 'International Tables Vol C Tables 4.2.6.8 and 6.1.1.4'
O O 0.0106 0.0060 'International Tables Vol C Tables 4.2.6.8 and 6.1.1.4'
Zn Zn 0.2839 1.4301 'International Tables Vol C Tables 4.2.6.8 and 6.1.1.4'

loop_
_geom_angle_atom_site_label_1
_geom_angle_atom_site_label_2
_geom_angle_atom_site_label_3
_geom_angle
_geom_angle_site_symmetry_1
_geom_angle_site_symmetry_3
O1 Zn1 O5 100.4(3) . 1_655
O1 Zn1 N4 107.0(2) . 2_747
O5 Zn1 N4 132.18(19) 1_655 2_747
O1 Zn1 N3 96.1(2) . .
O5 Zn1 N3 114.1(2) 1_655 .
N4 Zn1 N3 101.3(2) 2_747 .
O6 Zn2 O10 101.4(3) . 1_655
O6 Zn2 N1 112.04(18) . .
O10 Zn2 N1 146.4(2) 1_655 .
O6 Zn2 N2 96.0(2) . .
O10 Zn2 N2 96.7(2) 1_655 .
N1 Zn2 N2 83.0(2) . .
O6 Zn2 O11 87.8(2) . .
O10 Zn2 O11 89.2(2) 1_655 .
N1 Zn2 O11 89.3(2) . .
N2 Zn2 O11 172.18(16) . .
O6 Zn2 O9 158.17(17) . 1_655
O10 Zn2 O9 56.8(2) 1_655 1_655
N1 Zn2 O9 89.79(17) . 1_655
N2 Zn2 O9 85.8(2) . 1_655
O11 Zn2 O9 93.2(2) . 1_655
O6 Zn2 C25 129.4(3) . 1_655
O10 Zn2 C25 28.0(2) 1_655 1_655
N1 Zn2 C25 118.6(2) . 1_655
N2 Zn2 C25 91.4(2) . 1_655
O11 Zn2 C25 91.4(2) . 1_655
O9 Zn2 C25 28.8(2) 1_655 1_655
N1 C1 C2 108.3(5) . .
N1 C1 H1A 110.0 . .
C2 C1 H1A 110.0 . .
N1 C1 H1B 110.0 . .
C2 C1 H1B 110.0 . .
H1A C1 H1B 108.4 . .
N2 C2 C1 109.7(5) . .
N2 C2 H2A 109.7 . .
C1 C2 H2A 109.7 . .
N2 C2 H2B 109.7 . .
C1 C2 H2B 109.7 . .
H2A C2 H2B 108.2 . .
N2 C3 C4 110.6(5) . .
N2 C3 H3A 109.5 . .
C4 C3 H3A 109.5 . .
N2 C3 H3B 109.5 . .
C4 C3 H3B 109.5 . .
H3A C3 H3B 108.1 . .
C5 C4 C7 116.6(5) . .
C5 C4 C3 119.8(5) . .
C7 C4 C3 123.5(5) . .
C4 C5 C6 121.7(5) . .
C4 C5 H5A 119.1 . .
C6 C5 H5A 119.1 . .
N3 C6 C5 119.9(5) . .
N3 C6 H6A 120.0 . .
C5 C6 H6A 120.0 . .
C4 C7 C8 121.0(5) . .
C4 C7 H7A 119.5 . .
C8 C7 H7A 119.5 . .
N3 C8 C7 122.9(5) . .
N3 C8 H8A 118.5 . .
C7 C8 H8A 118.5 . .
N1 C9 C10 114.6(5) . .
N1 C9 H9A 108.6 . .
C10 C9 H9A 108.6 . .
N1 C9 H9B 108.6 . .
C10 C9 H9B 108.6 . .
H9A C9 H9B 107.6 . .
C14 C10 C11 118.9(6) . .
C14 C10 C9 120.2(5) . .
C11 C10 C9 120.8(5) . .
C12 C11 C10 118.2(5) . .
C12 C11 H11A 120.9 . .
C10 C11 H11A 120.9 . .
C11 C12 N4 123.4(5) . .
C11 C12 H12A 118.3 . .
N4 C12 H12A 118.3 . .
N4 C13 C14 123.3(6) . .
N4 C13 H13A 118.4 . .
C14 C13 H13A 118.4 . .
C10 C14 C13 119.1(6) . .
C10 C14 H14A 120.5 . .
C13 C14 H14A 120.5 . .
O2 C15 O1 125.2(5) . .
O2 C15 C16 121.5(5) . .
O1 C15 C16 113.3(4) . .
N5 C16 C15 112.4(4) . .
N5 C16 C17 111.3(4) . .
C15 C16 C17 110.1(5) . .
N5 C16 H16A 107.6 . .
C15 C16 H16A 107.6 . .
C17 C16 H16A 107.6 . .
C18 C17 C16 114.7(5) . .
C18 C17 H17A 108.6 . .
C16 C17 H17A 108.6 . .
C18 C17 H17B 108.6 . .
C16 C17 H17B 108.6 . .
H17A C17 H17B 107.6 . .
C19 C18 C17 112.6(5) . .
C19 C18 H18A 109.1 . .
C17 C18 H18A 109.1 . .
C19 C18 H18B 109.1 . .
C17 C18 H18B 109.1 . .
H18A C18 H18B 107.8 . .
O4 C19 O5 120.3(4) . .
O4 C19 C18 122.1(5) . .
O5 C19 C18 117.6(5) . .
O3 C20 N6 121.2(5) . .
O3 C20 N5 124.0(5) . .
N6 C20 N5 114.5(5) . .
O7 C21 O6 128.2(5) . .
O7 C21 C22 116.2(5) . .
O6 C21 C22 115.5(5) . .
N7 C22 C23 108.1(5) . .
N7 C22 C21 113.0(4) . .
C23 C22 C21 107.1(5) . .
N7 C22 H22A 109.5 . .
C23 C22 H22A 109.5 . .
C21 C22 H22A 109.5 . .
C22 C23 C24 115.8(5) . .
C22 C23 H23A 108.3 . .
C24 C23 H23A 108.3 . .
C22 C23 H23B 108.3 . .
C24 C23 H23B 108.3 . .
H23A C23 H23B 107.4 . .
C25 C24 C23 115.0(6) . .
C25 C24 H24A 108.5 . .
C23 C24 H24A 108.5 . .
C25 C24 H24B 108.5 . .
C23 C24 H24B 108.5 . .
H24A C24 H24B 107.5 . .
O10 C25 O9 121.0(5) . .
O10 C25 C24 119.2(7) . .
O9 C25 C24 119.8(6) . .
O10 C25 Zn2 50.8(3) . 1_455
O9 C25 Zn2 70.2(3) . 1_455
C24 C25 Zn2 169.9(5) . 1_455
O8 C26 N7 121.0(6) . .
O8 C26 N8 123.3(6) . .
N7 C26 N8 115.7(6) . .
C1 N1 C9 109.9(5) . .
C1 N1 Zn2 107.1(3) . .
C9 N1 Zn2 119.0(4) . .
C1 N1 H1C 106.7 . .
C9 N1 H1C 106.7 . .
Zn2 N1 H1C 106.7 . .
C2 N2 C3 110.0(5) . .
C2 N2 Zn2 104.1(4) . .
C3 N2 Zn2 120.4(3) . .
C2 N2 H2C 107.2 . .
C3 N2 H2C 107.2 . .
Zn2 N2 H2C 107.2 . .
C8 N3 C6 117.8(5) . .
C8 N3 Zn1 127.8(4) . .
C6 N3 Zn1 114.4(4) . .
C13 N4 C12 117.1(5) . .
C13 N4 Zn1 123.3(4) . 2_757
C12 N4 Zn1 119.5(4) . 2_757
C20 N5 C16 119.3(4) . .
C20 N5 H5B 120.4 . .
C16 N5 H5B 120.4 . .
C20 N6 H6B 120.0 . .
C20 N6 H6C 120.0 . .
H6B N6 H6C 120.0 . .
C26 N7 C22 123.2(5) . .
C26 N7 H7B 118.4 . .
C22 N7 H7B 118.4 . .
C26 N8 H8B 120.0 . .
C26 N8 H8C 120.0 . .
H8B N8 H8C 120.0 . .
C15 O1 Zn1 117.4(4) . .
C19 O5 Zn1 106.3(4) . 1_455
C21 O6 Zn2 121.0(4) . .
C25 O9 Zn2 80.9(4) . 1_455
C25 O10 Zn2 101.2(5) . 1_455

loop_
_geom_bond_atom_site_label_1
_geom_bond_atom_site_label_2
_geom_bond_distance
_geom_bond_site_symmetry_2
Zn1 O1 1.973(7) .
Zn1 O5 1.991(5) 1_655
Zn1 N4 2.037(5) 2_747
Zn1 N3 2.065(6) .
Zn2 O6 1.999(7) .
Zn2 O10 2.024(5) 1_655
Zn2 N1 2.120(6) .
Zn2 N2 2.177(5) .
Zn2 O11 2.223(5) .
Zn2 O9 2.442(10) 1_655
Zn2 C25 2.562(9) 1_655
C1 N1 1.480(8) .
C1 C2 1.505(9) .
C1 H1A 0.9700 .
C1 H1B 0.9700 .
C2 N2 1.486(7) .
C2 H2A 0.9700 .
C2 H2B 0.9700 .
C3 N2 1.465(8) .
C3 C4 1.511(8) .
C3 H3A 0.9700 .
C3 H3B 0.9700 .
C4 C5 1.343(9) .
C4 C7 1.359(8) .
C5 C6 1.412(9) .
C5 H5A 0.9300 .
C6 N3 1.343(8) .
C6 H6A 0.9300 .
C7 C8 1.368(8) .
C7 H7A 0.9300 .
C8 N3 1.323(8) .
C8 H8A 0.9300 .
C9 N1 1.464(8) .
C9 C10 1.541(8) .
C9 H9A 0.9700 .
C9 H9B 0.9700 .
C10 C14 1.379(9) .
C10 C11 1.400(9) .
C11 C12 1.357(9) .
C11 H11A 0.9300 .
C12 N4 1.378(8) .
C12 H12A 0.9300 .
C13 N4 1.323(8) .
C13 C14 1.379(9) .
C13 H13A 0.9300 .
C14 H14A 0.9300 .
C15 O2 1.215(7) .
C15 O1 1.268(7) .
C15 C16 1.546(8) .
C16 N5 1.429(7) .
C16 C17 1.553(7) .
C16 H16A 0.9800 .
C17 C18 1.521(8) .
C17 H17A 0.9700 .
C17 H17B 0.9700 .
C18 C19 1.511(7) .
C18 H18A 0.9700 .
C18 H18B 0.9700 .
C19 O4 1.235(7) .
C19 O5 1.265(7) .
C20 O3 1.211(7) .
C20 N6 1.359(8) .
C20 N5 1.365(7) .
C21 O7 1.199(7) .
C21 O6 1.243(7) .
C21 C22 1.570(8) .
C22 N7 1.443(8) .
C22 C23 1.520(8) .
C22 H22A 0.9800 .
C23 C24 1.531(9) .
C23 H23A 0.9700 .
C23 H23B 0.9700 .
C24 C25 1.512(8) .
C24 H24A 0.9700 .
C24 H24B 0.9700 .
C25 O10 1.226(9) .
C25 O9 1.251(9) .
C25 Zn2 2.562(9) 1_455
C26 O8 1.239(9) .
C26 N7 1.362(8) .
C26 N8 1.352(9) .
N1 H1C 0.9100 .
N2 H2C 0.9100 .
N4 Zn1 2.037(5) 2_757
N5 H5B 0.8600 .
N6 H6B 0.8600 .
N6 H6C 0.8600 .
N7 H7B 0.8600 .
N8 H8B 0.8600 .
N8 H8C 0.8600 .
O5 Zn1 1.991(5) 1_455
O9 Zn2 2.442(10) 1_455
O10 Zn2 2.024(5) 1_455
